data_7125279
loop_
_publ_author_name
'Ruch, Aaron A.'
'Kong, Fanji'
'Nesterov, Vladimir N.'
'Slaughter, LeGrande M'

_publ_section_title
;
 Tetracyclic dihydronaphthalene derivatives via gold-catalyzed aminative
 homodimerization of ortho-alkynylbenzaldehydes.
;
_journal_issue 98
_journal_name_full 'Chemical communications (Cambridge, England)'
_journal_page_first 14133
_journal_page_last 14136
_journal_paper_doi 10.1039/c6cc08132k
_journal_volume 52
_journal_year 2016
_chemical_formula_moiety 'C36 H35 N O2'
_chemical_formula_sum 'C36 H35 N O2'
_chemical_formula_weight 513.65
_chemical_melting_point 541.0(10)
_chemical_name_systematic 5-(Diisopropylamino)-6a-phenyl-6a,7-dihydro-5H-dibenzo[c,g]chromen-7-yl)(phenyl)methanone
_space_group_IT_number 14
_space_group_name_Hall '-P 2yn'
_space_group_name_H-M_alt 'P 1 21/n 1'
_symmetry_cell_setting monoclinic
_symmetry_Int_Tables_number 14
_symmetry_space_group_name_Hall '-P 2yn'
_symmetry_space_group_name_H-M 'P 1 21/n 1'
_atom_sites_solution_hydrogens geom
_atom_sites_solution_primary direct
_atom_sites_solution_secondary difmap
_audit_creation_method SHELXL-97
_audit_update_record
;
2016-10-06 deposited with the CCDC.
2016-11-15 downloaded from the CCDC.
;
_cell_angle_alpha 90.00
_cell_angle_beta 92.1160(10)
_cell_angle_gamma 90.00
_cell_formula_units_Z 4
_cell_length_a 10.8442(8)
_cell_length_b 13.8546(11)
_cell_length_c 18.5750(14)
_cell_measurement_reflns_used 9931
_cell_measurement_temperature 100(2)
_cell_measurement_theta_max 27.09
_cell_measurement_theta_min 2.21
_cell_volume 2788.8(4)
_computing_cell_refinement 'APEX2 (Bruker-AXS, 2007)'
_computing_data_collection 'APEX2 (Bruker-AXS, 2007)'
_computing_data_reduction 'APEX2 (Bruker-AXS, 2007)'
_computing_molecular_graphics 'SHELXTL (Sheldrick, 2008)'
_computing_publication_material 'SHELXTL (Sheldrick, 2008)'
_computing_structure_refinement 'SHELXL-97 (Sheldrick, 2008)'
_computing_structure_solution 'SHELXS-97 (Sheldrick, 2008)'
_diffrn_ambient_temperature 100(2)
_diffrn_measured_fraction_theta_full 0.998
_diffrn_measured_fraction_theta_max 0.998
_diffrn_measurement_device_type 'Bruker Apex-II CCD'
_diffrn_measurement_method '\f and \w scans'
_diffrn_radiation_monochromator graphite
_diffrn_radiation_probe x-ray
_diffrn_radiation_type MoK\a
_diffrn_radiation_wavelength 0.71073
_diffrn_reflns_av_R_equivalents 0.0444
_diffrn_reflns_av_sigmaI/netI 0.0281
_diffrn_reflns_limit_h_max 13
_diffrn_reflns_limit_h_min -13
_diffrn_reflns_limit_k_max 17
_diffrn_reflns_limit_k_min -17
_diffrn_reflns_limit_l_max 23
_diffrn_reflns_limit_l_min -23
_diffrn_reflns_number 37386
_diffrn_reflns_theta_full 27.14
_diffrn_reflns_theta_max 27.14
_diffrn_reflns_theta_min 1.83
_diffrn_source 'fine-focus sealed tube'
_exptl_absorpt_coefficient_mu 0.075
_exptl_absorpt_correction_T_max 0.9899
_exptl_absorpt_correction_T_min 0.9827
_exptl_absorpt_correction_type multi-scan
_exptl_absorpt_process_details SADABS
_exptl_crystal_colour colorless
_exptl_crystal_density_diffrn 1.223
_exptl_crystal_density_method 'not measured'
_exptl_crystal_description block
_exptl_crystal_F_000 1096
_exptl_crystal_recrystallization_method 'slow diff of pentane into 1,2-dichloroethane soln'
_exptl_crystal_size_max 0.23
_exptl_crystal_size_mid 0.17
_exptl_crystal_size_min 0.14
_refine_diff_density_max 0.338
_refine_diff_density_min -0.352
_refine_diff_density_rms 0.039
_refine_ls_extinction_coef 0.0018(4)
_refine_ls_extinction_expression Fc^*^=kFc[1+0.001xFc^2^\l^3^/sin(2\q)]^-1/4^
_refine_ls_extinction_method SHELXL
_refine_ls_goodness_of_fit_ref 1.027
_refine_ls_hydrogen_treatment constr
_refine_ls_matrix_type full
_refine_ls_number_parameters 357
_refine_ls_number_reflns 6167
_refine_ls_number_restraints 0
_refine_ls_restrained_S_all 1.027
_refine_ls_R_factor_all 0.0497
_refine_ls_R_factor_gt 0.0403
_refine_ls_shift/su_max 0.000
_refine_ls_shift/su_mean 0.000
_refine_ls_structure_factor_coef Fsqd
_refine_ls_weighting_details 'calc w=1/[\s^2^(Fo^2^)+(0.0400P)^2^+1.3000P] where P=(Fo^2^+2Fc^2^)/3'
_refine_ls_weighting_scheme calc
_refine_ls_wR_factor_gt 0.0971
_refine_ls_wR_factor_ref 0.1039
_reflns_number_gt 5196
_reflns_number_total 6167
_reflns_threshold_expression >2sigma(I)
_cod_data_source_file c6cc08132k2.cif
_cod_data_source_block cmpd2a_aar066
_cod_depositor_comments
;
The following automatic conversions were performed:

data item '_chemical_melting_point' value '540-542' was changed to
'541.0(10)' -- the average value was taken and precision was
estimated.

Automatic conversion script
Id: cif_fix_values 6909 2019-04-08 15:41:33Z antanas 
;
_cod_original_sg_symbol_Hall ' '
_cod_original_sg_symbol_H-M 'P 21/n'
_cod_database_code 7125279

loop_
_symmetry_equiv_pos_as_xyz
'x, y, z'
'-x+1/2, y+1/2, -z+1/2'
'-x, -y, -z'
'x-1/2, -y-1/2, z-1/2'

loop_
_atom_site_label
_atom_site_type_symbol
_atom_site_fract_x
_atom_site_fract_y
_atom_site_fract_z
_atom_site_U_iso_or_equiv
_atom_site_adp_type
_atom_site_occupancy
_atom_site_symmetry_multiplicity
_atom_site_calc_flag
_atom_site_refinement_flags
O1 O 0.68836(7) 0.76915(6) 0.55483(4) 0.01885(19) Uani 1 1 d .
N1 N 0.75158(9) 0.87795(8) 0.46615(5) 0.0209(2) Uani 1 1 d .
C1 C 0.59017(10) 0.72270(8) 0.59178(6) 0.0169(2) Uani 1 1 d .
O2 O 0.73912(8) 0.54625(7) 0.54375(5) 0.0273(2) Uani 1 1 d .
C2 C 0.65672(10) 0.64277(9) 0.63720(6) 0.0176(2) Uani 1 1 d .
H2A H 0.6929 0.6729 0.6821 0.021 Uiso 1 1 calc R
C3 C 0.57079(11) 0.56236(8) 0.65846(6) 0.0181(2) Uani 1 1 d .
C4 C 0.59116(12) 0.51011(9) 0.72156(7) 0.0230(3) Uani 1 1 d .
H4A H 0.6556 0.5287 0.7547 0.028 Uiso 1 1 calc R
C5 C 0.51759(13) 0.43058(10) 0.73653(7) 0.0255(3) Uani 1 1 d .
H5A H 0.5313 0.3954 0.7800 0.031 Uiso 1 1 calc R
C6 C 0.42449(12) 0.40306(9) 0.68784(7) 0.0240(3) Uani 1 1 d .
H6A H 0.3751 0.3483 0.6976 0.029 Uiso 1 1 calc R
C7 C 0.40300(11) 0.45491(9) 0.62496(7) 0.0205(3) Uani 1 1 d .
H7A H 0.3391 0.4354 0.5917 0.025 Uiso 1 1 calc R
C8 C 0.47462(11) 0.53574(8) 0.61004(6) 0.0177(2) Uani 1 1 d .
C9 C 0.44936(10) 0.59359(9) 0.54574(6) 0.0177(2) Uani 1 1 d .
H9A H 0.3953 0.5683 0.5090 0.021 Uiso 1 1 calc R
C10 C 0.49905(10) 0.68089(9) 0.53621(6) 0.0168(2) Uani 1 1 d .
C11 C 0.46634(11) 0.74426(9) 0.47495(6) 0.0187(2) Uani 1 1 d .
C12 C 0.36225(11) 0.72615(9) 0.42938(7) 0.0230(3) Uani 1 1 d .
H12A H 0.3139 0.6701 0.4368 0.028 Uiso 1 1 calc R
C13 C 0.32953(12) 0.78861(10) 0.37413(7) 0.0274(3) Uani 1 1 d .
H13A H 0.2597 0.7750 0.3435 0.033 Uiso 1 1 calc R
C14 C 0.39883(12) 0.87167(10) 0.36326(7) 0.0283(3) Uani 1 1 d .
H14A H 0.3754 0.9154 0.3258 0.034 Uiso 1 1 calc R
C15 C 0.50160(12) 0.89014(10) 0.40706(7) 0.0252(3) Uani 1 1 d .
H15A H 0.5489 0.9467 0.3994 0.030 Uiso 1 1 calc R
C16 C 0.53699(11) 0.82682(9) 0.46246(6) 0.0198(2) Uani 1 1 d .
C17 C 0.65173(11) 0.85048(9) 0.50857(6) 0.0191(2) Uani 1 1 d .
H17A H 0.6317 0.9062 0.5403 0.023 Uiso 1 1 calc R
C18 C 0.76214(11) 0.59853(9) 0.59499(6) 0.0192(2) Uani 1 1 d .
C19 C 0.89381(11) 0.61644(9) 0.61840(7) 0.0202(3) Uani 1 1 d .
C20 C 0.93166(12) 0.67005(10) 0.67733(8) 0.0302(3) Uani 1 1 d .
H20A H 0.8722 0.7009 0.7058 0.036 Uiso 1 1 calc R
C21 C 1.05684(14) 0.67934(12) 0.69559(10) 0.0420(4) Uani 1 1 d .
H21A H 1.0820 0.7151 0.7372 0.050 Uiso 1 1 calc R
C22 C 1.14419(12) 0.63757(10) 0.65419(8) 0.0305(3) Uani 1 1 d .
H22A H 1.2294 0.6449 0.6666 0.037 Uiso 1 1 calc R
C23 C 1.10744(14) 0.58537(17) 0.59491(9) 0.0530(5) Uani 1 1 d .
H23A H 1.1671 0.5566 0.5655 0.064 Uiso 1 1 calc R
C24 C 0.98331(14) 0.57452(17) 0.57795(9) 0.0563(6) Uani 1 1 d .
H24A H 0.9588 0.5370 0.5371 0.068 Uiso 1 1 calc R
C25 C 0.84253(11) 0.94625(9) 0.49738(7) 0.0211(3) Uani 1 1 d .
H25A H 0.9191 0.9393 0.4694 0.025 Uiso 1 1 calc R
C26 C 0.87898(13) 0.92674(11) 0.57629(7) 0.0309(3) Uani 1 1 d .
H26A H 0.9082 0.8601 0.5815 0.046 Uiso 1 1 calc R
H26B H 0.8072 0.9364 0.6060 0.046 Uiso 1 1 calc R
H26C H 0.9450 0.9712 0.5919 0.046 Uiso 1 1 calc R
C27 C 0.79724(13) 1.04947(10) 0.48629(8) 0.0300(3) Uani 1 1 d .
H27A H 0.7862 1.0626 0.4346 0.045 Uiso 1 1 calc R
H27B H 0.8581 1.0944 0.5076 0.045 Uiso 1 1 calc R
H27C H 0.7183 1.0578 0.5096 0.045 Uiso 1 1 calc R
C28 C 0.79306(12) 0.80936(10) 0.41173(7) 0.0257(3) Uani 1 1 d .
H28A H 0.7220 0.7652 0.4004 0.031 Uiso 1 1 calc R
C29 C 0.82128(14) 0.86169(12) 0.34184(7) 0.0340(3) Uani 1 1 d .
H29A H 0.7484 0.8982 0.3249 0.051 Uiso 1 1 calc R
H29B H 0.8429 0.8144 0.3052 0.051 Uiso 1 1 calc R
H29C H 0.8906 0.9061 0.3506 0.051 Uiso 1 1 calc R
C30 C 0.90131(14) 0.74562(11) 0.43662(8) 0.0349(3) Uani 1 1 d .
H30A H 0.8805 0.7116 0.4808 0.052 Uiso 1 1 calc R
H30B H 0.9744 0.7859 0.4461 0.052 Uiso 1 1 calc R
H30C H 0.9185 0.6985 0.3989 0.052 Uiso 1 1 calc R
C31 C 0.52895(11) 0.79299(8) 0.64347(6) 0.0192(2) Uani 1 1 d .
C32 C 0.60260(13) 0.84330(9) 0.69414(7) 0.0248(3) Uani 1 1 d .
H32A H 0.6898 0.8367 0.6941 0.030 Uiso 1 1 calc R
C33 C 0.54967(15) 0.90275(10) 0.74453(8) 0.0321(3) Uani 1 1 d .
H33A H 0.6006 0.9358 0.7792 0.039 Uiso 1 1 calc R
C34 C 0.42265(15) 0.91396(10) 0.74446(8) 0.0348(3) Uani 1 1 d .
H34A H 0.3862 0.9543 0.7792 0.042 Uiso 1 1 calc R
C35 C 0.34954(14) 0.86628(10) 0.69375(8) 0.0314(3) Uani 1 1 d .
H35A H 0.2626 0.8746 0.6932 0.038 Uiso 1 1 calc R
C36 C 0.40208(12) 0.80591(9) 0.64327(7) 0.0237(3) Uani 1 1 d .
H36A H 0.3507 0.7734 0.6085 0.028 Uiso 1 1 calc R

loop_
_atom_site_aniso_label
_atom_site_aniso_U_11
_atom_site_aniso_U_22
_atom_site_aniso_U_33
_atom_site_aniso_U_23
_atom_site_aniso_U_13
_atom_site_aniso_U_12
O1 0.0151(4) 0.0213(4) 0.0203(4) 0.0012(3) 0.0027(3) -0.0028(3)
N1 0.0192(5) 0.0235(5) 0.0202(5) -0.0034(4) 0.0050(4) -0.0068(4)
C1 0.0156(5) 0.0167(5) 0.0185(6) -0.0003(4) 0.0027(4) -0.0023(4)
O2 0.0224(5) 0.0329(5) 0.0263(5) -0.0125(4) -0.0016(4) 0.0014(4)
C2 0.0152(5) 0.0198(6) 0.0178(5) -0.0027(5) -0.0005(4) -0.0004(4)
C3 0.0172(5) 0.0169(6) 0.0202(6) -0.0026(5) 0.0025(4) 0.0007(4)
C4 0.0238(6) 0.0240(6) 0.0210(6) -0.0012(5) -0.0019(5) -0.0009(5)
C5 0.0320(7) 0.0240(6) 0.0204(6) 0.0035(5) 0.0008(5) -0.0007(5)
C6 0.0269(7) 0.0204(6) 0.0250(6) 0.0019(5) 0.0041(5) -0.0043(5)
C7 0.0191(6) 0.0196(6) 0.0228(6) -0.0020(5) 0.0013(5) -0.0012(5)
C8 0.0167(5) 0.0172(6) 0.0193(6) -0.0027(4) 0.0026(4) 0.0019(4)
C9 0.0142(5) 0.0198(6) 0.0191(6) -0.0024(5) -0.0001(4) -0.0001(4)
C10 0.0129(5) 0.0191(6) 0.0184(6) -0.0018(5) 0.0022(4) 0.0007(4)
C11 0.0165(5) 0.0199(6) 0.0197(6) -0.0008(5) 0.0025(4) 0.0008(4)
C12 0.0204(6) 0.0231(6) 0.0254(6) 0.0013(5) -0.0007(5) -0.0027(5)
C13 0.0230(6) 0.0323(7) 0.0264(7) 0.0031(6) -0.0048(5) -0.0013(5)
C14 0.0270(7) 0.0315(7) 0.0263(7) 0.0090(6) -0.0010(5) 0.0007(6)
C15 0.0235(6) 0.0247(6) 0.0276(7) 0.0052(5) 0.0046(5) -0.0028(5)
C16 0.0180(6) 0.0209(6) 0.0207(6) -0.0006(5) 0.0038(5) -0.0004(5)
C17 0.0195(6) 0.0185(6) 0.0197(6) 0.0013(5) 0.0040(5) -0.0028(4)
C18 0.0186(6) 0.0198(6) 0.0192(6) -0.0014(5) 0.0003(4) 0.0009(5)
C19 0.0178(6) 0.0230(6) 0.0198(6) 0.0013(5) -0.0001(5) 0.0015(5)
C20 0.0198(6) 0.0277(7) 0.0429(8) -0.0146(6) -0.0015(6) 0.0018(5)
C21 0.0250(7) 0.0349(8) 0.0651(11) -0.0241(8) -0.0121(7) 0.0002(6)
C22 0.0159(6) 0.0326(7) 0.0427(8) 0.0089(6) -0.0029(6) -0.0028(5)
C23 0.0207(7) 0.1062(16) 0.0321(8) -0.0174(9) 0.0003(6) 0.0165(9)
C24 0.0230(8) 0.1087(17) 0.0366(9) -0.0405(10) -0.0075(6) 0.0182(9)
C25 0.0193(6) 0.0235(6) 0.0206(6) 0.0002(5) 0.0021(5) -0.0068(5)
C26 0.0295(7) 0.0391(8) 0.0239(7) 0.0030(6) -0.0014(5) -0.0160(6)
C27 0.0270(7) 0.0245(7) 0.0385(8) -0.0020(6) 0.0004(6) -0.0051(5)
C28 0.0236(6) 0.0290(7) 0.0250(6) -0.0072(5) 0.0066(5) -0.0074(5)
C29 0.0325(7) 0.0475(9) 0.0224(7) -0.0046(6) 0.0067(6) -0.0057(6)
C30 0.0360(8) 0.0328(8) 0.0367(8) -0.0034(6) 0.0132(6) 0.0027(6)
C31 0.0237(6) 0.0150(5) 0.0192(6) 0.0016(4) 0.0057(5) -0.0009(4)
C32 0.0304(7) 0.0196(6) 0.0246(6) -0.0019(5) 0.0043(5) -0.0048(5)
C33 0.0511(9) 0.0197(6) 0.0261(7) -0.0044(5) 0.0073(6) -0.0046(6)
C34 0.0553(10) 0.0227(7) 0.0277(7) -0.0014(6) 0.0175(7) 0.0085(6)
C35 0.0347(7) 0.0295(7) 0.0309(7) 0.0052(6) 0.0139(6) 0.0110(6)
C36 0.0253(6) 0.0219(6) 0.0244(6) 0.0028(5) 0.0066(5) 0.0024(5)

loop_
_atom_type_symbol
_atom_type_description
_atom_type_scat_dispersion_real
_atom_type_scat_dispersion_imag
_atom_type_scat_source
C C 0.0033 0.0016 'International Tables Vol C Tables 4.2.6.8 and 6.1.1.4'
H H 0.0000 0.0000 'International Tables Vol C Tables 4.2.6.8 and 6.1.1.4'
N N 0.0061 0.0033 'International Tables Vol C Tables 4.2.6.8 and 6.1.1.4'
O O 0.0106 0.0060 'International Tables Vol C Tables 4.2.6.8 and 6.1.1.4'

loop_
_geom_angle_atom_site_label_1
_geom_angle_atom_site_label_2
_geom_angle_atom_site_label_3
_geom_angle
C1 O1 C17 115.76(8)
C17 N1 C28 117.98(10)
C17 N1 C25 117.99(10)
C28 N1 C25 118.00(10)
O1 C1 C10 108.72(9)
O1 C1 C31 111.04(9)
C10 C1 C31 112.44(10)
O1 C1 C2 103.92(9)
C10 C1 C2 112.03(9)
C31 C1 C2 108.38(9)
C3 C2 C18 108.42(10)
C3 C2 C1 112.84(9)
C18 C2 C1 110.27(9)
C3 C2 H2A 108.4
C18 C2 H2A 108.4
C1 C2 H2A 108.4
C4 C3 C8 119.74(11)
C4 C3 C2 121.57(11)
C8 C3 C2 118.48(11)
C3 C4 C5 120.40(12)
C3 C4 H4A 119.8
C5 C4 H4A 119.8
C6 C5 C4 119.75(12)
C6 C5 H5A 120.1
C4 C5 H5A 120.1
C7 C6 C5 120.31(12)
C7 C6 H6A 119.8
C5 C6 H6A 119.8
C6 C7 C8 120.42(11)
C6 C7 H7A 119.8
C8 C7 H7A 119.8
C7 C8 C3 119.34(11)
C7 C8 C9 121.00(11)
C3 C8 C9 119.65(11)
C10 C9 C8 122.78(11)
C10 C9 H9A 118.6
C8 C9 H9A 118.6
C9 C10 C11 123.72(11)
C9 C10 C1 120.69(11)
C11 C10 C1 115.53(10)
C16 C11 C12 118.50(11)
C16 C11 C10 119.86(11)
C12 C11 C10 121.60(11)
C13 C12 C11 120.94(12)
C13 C12 H12A 119.5
C11 C12 H12A 119.5
C12 C13 C14 120.06(12)
C12 C13 H13A 120.0
C14 C13 H13A 120.0
C15 C14 C13 119.75(12)
C15 C14 H14A 120.1
C13 C14 H14A 120.1
C14 C15 C16 120.84(12)
C14 C15 H15A 119.6
C16 C15 H15A 119.6
C15 C16 C11 119.89(11)
C15 C16 C17 118.50(11)
C11 C16 C17 121.61(11)
N1 C17 O1 109.72(10)
N1 C17 C16 111.81(10)
O1 C17 C16 111.33(9)
N1 C17 H17A 107.9
O1 C17 H17A 107.9
C16 C17 H17A 107.9
O2 C18 C19 119.50(11)
O2 C18 C2 120.14(11)
C19 C18 C2 120.31(10)
C20 C19 C24 117.84(12)
C20 C19 C18 125.08(11)
C24 C19 C18 117.07(12)
C19 C20 C21 120.26(13)
C19 C20 H20A 119.9
C21 C20 H20A 119.9
C22 C21 C20 120.80(14)
C22 C21 H21A 119.6
C20 C21 H21A 119.6
C23 C22 C21 119.30(13)
C23 C22 H22A 120.3
C21 C22 H22A 120.3
C22 C23 C24 119.71(14)
C22 C23 H23A 120.1
C24 C23 H23A 120.1
C19 C24 C23 122.05(15)
C19 C24 H24A 119.0
C23 C24 H24A 119.0
N1 C25 C27 110.03(10)
N1 C25 C26 114.24(10)
C27 C25 C26 111.50(11)
N1 C25 H25A 106.9
C27 C25 H25A 106.9
C26 C25 H25A 106.9
C25 C26 H26A 109.5
C25 C26 H26B 109.5
H26A C26 H26B 109.5
C25 C26 H26C 109.5
H26A C26 H26C 109.5
H26B C26 H26C 109.5
C25 C27 H27A 109.5
C25 C27 H27B 109.5
H27A C27 H27B 109.5
C25 C27 H27C 109.5
H27A C27 H27C 109.5
H27B C27 H27C 109.5
N1 C28 C30 114.65(11)
N1 C28 C29 110.70(11)
C30 C28 C29 110.85(11)
N1 C28 H28A 106.7
C30 C28 H28A 106.7
C29 C28 H28A 106.7
C28 C29 H29A 109.5
C28 C29 H29B 109.5
H29A C29 H29B 109.5
C28 C29 H29C 109.5
H29A C29 H29C 109.5
H29B C29 H29C 109.5
C28 C30 H30A 109.5
C28 C30 H30B 109.5
H30A C30 H30B 109.5
C28 C30 H30C 109.5
H30A C30 H30C 109.5
H30B C30 H30C 109.5
C36 C31 C32 118.64(12)
C36 C31 C1 122.13(11)
C32 C31 C1 119.19(11)
C33 C32 C31 120.67(13)
C33 C32 H32A 119.7
C31 C32 H32A 119.7
C34 C33 C32 120.13(14)
C34 C33 H33A 119.9
C32 C33 H33A 119.9
C35 C34 C33 119.60(13)
C35 C34 H34A 120.2
C33 C34 H34A 120.2
C34 C35 C36 120.57(14)
C34 C35 H35A 119.7
C36 C35 H35A 119.7
C31 C36 C35 120.37(13)
C31 C36 H36A 119.8
C35 C36 H36A 119.8

loop_
_geom_bond_atom_site_label_1
_geom_bond_atom_site_label_2
_geom_bond_distance
O1 C1 1.4398(13)
O1 C17 1.4630(14)
N1 C17 1.4147(15)
N1 C28 1.4700(16)
N1 C25 1.4706(15)
C1 C10 1.5172(16)
C1 C31 1.5355(16)
C1 C2 1.5537(16)
O2 C18 1.2146(15)
C2 C3 1.5141(16)
C2 C18 1.5374(16)
C2 H2A 1.0000
C3 C4 1.3883(17)
C3 C8 1.4012(16)
C4 C5 1.3945(18)
C4 H4A 0.9500
C5 C6 1.3841(19)
C5 H5A 0.9500
C6 C7 1.3836(18)
C6 H6A 0.9500
C7 C8 1.3964(17)
C7 H7A 0.9500
C8 C9 1.4559(17)
C9 C10 1.3386(17)
C9 H9A 0.9500
C10 C11 1.4703(16)
C11 C16 1.4008(17)
C11 C12 1.4082(17)
C12 C13 1.3788(18)
C12 H12A 0.9500
C13 C14 1.3931(19)
C13 H13A 0.9500
C14 C15 1.3793(19)
C14 H14A 0.9500
C15 C16 1.3952(18)
C15 H15A 0.9500
C16 C17 1.5200(17)
C17 H17A 1.0000
C18 C19 1.4978(17)
C19 C20 1.3731(18)
C19 C24 1.3776(19)
C20 C21 1.3929(19)
C20 H20A 0.9500
C21 C22 1.370(2)
C21 H21A 0.9500
C22 C23 1.364(2)
C22 H22A 0.9500
C23 C24 1.379(2)
C23 H23A 0.9500
C24 H24A 0.9500
C25 C27 1.5235(19)
C25 C26 1.5280(18)
C25 H25A 1.0000
C26 H26A 0.9800
C26 H26B 0.9800
C26 H26C 0.9800
C27 H27A 0.9800
C27 H27B 0.9800
C27 H27C 0.9800
C28 C30 1.527(2)
C28 C29 1.5276(19)
C28 H28A 1.0000
C29 H29A 0.9800
C29 H29B 0.9800
C29 H29C 0.9800
C30 H30A 0.9800
C30 H30B 0.9800
C30 H30C 0.9800
C31 C36 1.3873(17)
C31 C32 1.3980(18)
C32 C33 1.3869(19)
C32 H32A 0.9500
C33 C34 1.386(2)
C33 H33A 0.9500
C34 C35 1.377(2)
C34 H34A 0.9500
C35 C36 1.3939(18)
C35 H35A 0.9500
C36 H36A 0.9500
